data_7004307
loop_
_publ_author_name
'Braunschweig, Holger'
'Green, Helen'
'Radacki, Krzysztof'
'Uttinger, Katharina'

_publ_section_title
;
 Synthesis of \h1-borazine complexes of palladium and platinum
;
_journal_issue 27
_journal_name_full 'Dalton Transactions'
_journal_page_first 3531
_journal_page_last 3534
_journal_paper_doi 10.1039/b805298k
_journal_year 2008
_chemical_formula_moiety 'C36 H69 B3 Br3 N3 P2 Pt, 2(C6 H6)'
_chemical_formula_sum 'C48 H81 B3 Br3 N3 P2 Pt'
_chemical_formula_weight 1229.35
_chemical_name_common
;
?
;
_chemical_name_systematic
;
?
;
_space_group_IT_number 36
_symmetry_cell_setting orthorhombic
_symmetry_space_group_name_Hall 'C 2c -2'
_symmetry_space_group_name_H-M 'C m c 21'
_atom_sites_solution_hydrogens geom
_atom_sites_solution_primary direct
_atom_sites_solution_secondary difmap
_audit_creation_method SHELXL-97
_cell_angle_alpha 90.00
_cell_angle_beta 90.00
_cell_angle_gamma 90.00
_cell_formula_units_Z 4
_cell_length_a 16.8266(4)
_cell_length_b 19.4055(4)
_cell_length_c 16.4789(4)
_cell_measurement_reflns_used 9373
_cell_measurement_temperature 100(2)
_cell_measurement_theta_max 31.64
_cell_measurement_theta_min 2.47
_cell_volume 5380.8(2)
_computing_cell_refinement 'Saint+ ver. 7.12A (Bruker AXS)'
_computing_data_collection 'APEX2 ver. 1.0-27 (Bruker AXS)'
_computing_data_reduction 'Saint+ ver. 7.12A (Bruker AXS)'
_computing_molecular_graphics 'XP ver. 5.1 (Bruker AXS, 1998)'
_computing_publication_material 'SHELXL-97 (Sheldrick, 1997)'
_computing_structure_refinement 'SHELXL-97 (Sheldrick, 1997)'
_computing_structure_solution 'SHELXS-97 (Sheldrick, 1990)'
_diffrn_ambient_temperature 100(2)
_diffrn_measured_fraction_theta_full 1.000
_diffrn_measured_fraction_theta_max 0.854
_diffrn_measurement_device_type 'CCD area detector'
_diffrn_measurement_method 'phi and omega scans'
_diffrn_radiation_monochromator 'multi-layer mirror'
_diffrn_radiation_source 'rotating anode'
_diffrn_radiation_type MoK\a
_diffrn_radiation_wavelength 0.71073
_diffrn_reflns_av_R_equivalents 0.0495
_diffrn_reflns_av_sigmaI/netI 0.0330
_diffrn_reflns_limit_h_max 22
_diffrn_reflns_limit_h_min -25
_diffrn_reflns_limit_k_max 27
_diffrn_reflns_limit_k_min -27
_diffrn_reflns_limit_l_max 23
_diffrn_reflns_limit_l_min -22
_diffrn_reflns_number 107212
_diffrn_reflns_theta_full 26.00
_diffrn_reflns_theta_max 33.17
_diffrn_reflns_theta_min 1.60
_exptl_absorpt_coefficient_mu 4.929
_exptl_absorpt_correction_T_max 0.744
_exptl_absorpt_correction_T_min 0.392
_exptl_absorpt_correction_type multi-scan
_exptl_absorpt_process_details 'Sadabs 2004/1 (Brucker Nonius 2004)'
_exptl_crystal_colour colorless
_exptl_crystal_density_diffrn 1.518
_exptl_crystal_density_method 'not measured'
_exptl_crystal_description plate
_exptl_crystal_F_000 2472
_exptl_crystal_size_max 0.22
_exptl_crystal_size_mid 0.14
_exptl_crystal_size_min 0.06
_refine_diff_density_max 1.004
_refine_diff_density_min -1.237
_refine_diff_density_rms 0.075
_refine_ls_abs_structure_details 'Flack H D (1983), Acta Cryst. A39, 876-881'
_refine_ls_abs_structure_Flack 0.010(2)
_refine_ls_extinction_method none
_refine_ls_goodness_of_fit_ref 1.020
_refine_ls_hydrogen_treatment constr
_refine_ls_matrix_type full
_refine_ls_number_parameters 304
_refine_ls_number_reflns 8723
_refine_ls_number_restraints 40
_refine_ls_restrained_S_all 1.025
_refine_ls_R_factor_all 0.0190
_refine_ls_R_factor_gt 0.0170
_refine_ls_shift/su_max 0.003
_refine_ls_shift/su_mean 0.000
_refine_ls_structure_factor_coef Fsqd
_refine_ls_weighting_details 'calc w=1/[\s^2^(Fo^2^)+(0.0135P)^2^+0.0000P] where P=(Fo^2^+2Fc^2^)/3'
_refine_ls_weighting_scheme calc
_refine_ls_wR_factor_gt 0.0328
_refine_ls_wR_factor_ref 0.0332
_reflns_number_gt 8346
_reflns_number_total 8723
_reflns_threshold_expression >2sigma(I)
_cod_data_source_file b805298k.txt
_cod_data_source_block kr266
_cod_depositor_comments
;
The following automatic conversions were performed:
'_symmetry_cell_setting' value 'Orthorhombic' changed to 'orthorhombic'
according to '/home/saulius/struct/CIF-dictionaries/cif_core.dic'
dictionary named 'cif_core.dic' version 2.4.1 from 2010-06-29.

Automatic conversion script
Id: cif_fix_enum 1527 2010-12-29 10:47:43Z saulius 
;
_cod_original_sg_symbol_H-M Cmc2(1)
_cod_database_code 7004307

loop_
_symmetry_equiv_pos_as_xyz
'x, y, z'
'-x, -y, z+1/2'
'x, -y, z+1/2'
'-x, y, z'
'x+1/2, y+1/2, z'
'-x+1/2, -y+1/2, z+1/2'
'x+1/2, -y+1/2, z+1/2'
'-x+1/2, y+1/2, z'

loop_
_atom_site_label
_atom_site_type_symbol
_atom_site_fract_x
_atom_site_fract_y
_atom_site_fract_z
_atom_site_U_iso_or_equiv
_atom_site_adp_type
_atom_site_occupancy
_atom_site_symmetry_multiplicity
_atom_site_calc_flag
_atom_site_refinement_flags
_atom_site_disorder_assembly
_atom_site_disorder_group
Pt1 Pt 0.5000 0.211850(4) 0.09620(8) 0.00958(2) Uani 1 2 d S . .
Br1 Br 0.5000 0.306689(13) -0.01664(8) 0.01778(5) Uani 1 2 d S . .
B1 B 0.5000 0.13779(13) 0.18160(18) 0.0132(5) Uani 1 2 d S . .
N1 N 0.5000 0.06389(10) 0.16344(14) 0.0138(4) Uani 1 2 d S . .
H1 H 0.5000 0.0515 0.1121 0.017 Uiso 1 2 calc SR . .
B2 B 0.5000 0.01141(14) 0.22236(17) 0.0149(5) Uani 1 2 d S . .
N2 N 0.5000 0.02964(10) 0.30545(14) 0.0169(4) Uani 1 2 d S . .
H2 H 0.5000 -0.0028 0.3428 0.020 Uiso 1 2 calc SR . .
B3 B 0.5000 0.10006(14) 0.32903(18) 0.0150(5) Uani 1 2 d S . .
N3 N 0.5000 0.15122(10) 0.26890(13) 0.0130(4) Uani 1 2 d S . .
H3 H 0.5000 0.1945 0.2849 0.016 Uiso 1 2 calc SR . .
Br2 Br 0.5000 0.123482(14) 0.44386(8) 0.02276(6) Uani 1 2 d S . .
Br3 Br 0.5000 -0.084574(12) 0.18963(8) 0.02349(6) Uani 1 2 d S . .
P1 P 0.36221(2) 0.208183(16) 0.09452(9) 0.00984(7) Uani 1 1 d . . .
C1 C 0.31453(10) 0.16276(8) 0.18163(13) 0.0115(3) Uani 1 1 d . . .
H1a H 0.3498 0.1225 0.1934 0.014 Uiso 1 1 calc R . .
C2 C 0.23091(9) 0.13193(8) 0.17042(13) 0.0141(3) Uani 1 1 d . . .
H2A H 0.1916 0.1695 0.1637 0.017 Uiso 1 1 calc R . .
H2B H 0.2297 0.1029 0.1210 0.017 Uiso 1 1 calc R . .
C3 C 0.20931(9) 0.08832(8) 0.24458(13) 0.0162(3) Uani 1 1 d . . .
H3A H 0.1551 0.0694 0.2375 0.019 Uiso 1 1 calc R . .
H3B H 0.2467 0.0491 0.2487 0.019 Uiso 1 1 calc R . .
C4 C 0.21248(9) 0.13005(9) 0.32258(13) 0.0189(3) Uani 1 1 d . . .
H4A H 0.2013 0.0996 0.3694 0.023 Uiso 1 1 calc R . .
H4B H 0.1711 0.1663 0.3212 0.023 Uiso 1 1 calc R . .
C5 C 0.29446(11) 0.16352(9) 0.33325(12) 0.0169(4) Uani 1 1 d . . .
H5A H 0.2942 0.1930 0.3823 0.020 Uiso 1 1 calc R . .
H5B H 0.3351 0.1272 0.3410 0.020 Uiso 1 1 calc R . .
C6 C 0.31583(11) 0.20685(8) 0.25949(14) 0.0130(4) Uani 1 1 d . . .
H6A H 0.3695 0.2269 0.2669 0.016 Uiso 1 1 calc R . .
H6B H 0.2775 0.2453 0.2541 0.016 Uiso 1 1 calc R . .
C11 C 0.31865(9) 0.29495(7) 0.08404(14) 0.0129(4) Uani 1 1 d . . .
H11a H 0.3352 0.3109 0.0289 0.015 Uiso 1 1 calc R . .
C12 C 0.35506(10) 0.34769(8) 0.14288(13) 0.0156(3) Uani 1 1 d . . .
H12A H 0.3383 0.3369 0.1990 0.019 Uiso 1 1 calc R . .
H12B H 0.4138 0.3449 0.1405 0.019 Uiso 1 1 calc R . .
C13 C 0.32818(11) 0.42081(8) 0.12052(13) 0.0210(4) Uani 1 1 d . . .
H13A H 0.3502 0.4541 0.1602 0.025 Uiso 1 1 calc R . .
H13B H 0.3489 0.4330 0.0662 0.025 Uiso 1 1 calc R . .
C14 C 0.23852(11) 0.42575(9) 0.12019(12) 0.0212(4) Uani 1 1 d . . .
H14A H 0.2226 0.4727 0.1031 0.025 Uiso 1 1 calc R . .
H14B H 0.2184 0.4182 0.1759 0.025 Uiso 1 1 calc R . .
C15 C 0.20071(11) 0.37275(8) 0.06292(13) 0.0198(4) Uani 1 1 d . . .
H15A H 0.1421 0.3757 0.0671 0.024 Uiso 1 1 calc R . .
H15B H 0.2158 0.3835 0.0063 0.024 Uiso 1 1 calc R . .
C16 C 0.22756(9) 0.29979(7) 0.08374(13) 0.0148(4) Uani 1 1 d . . .
H16A H 0.2057 0.2671 0.0434 0.018 Uiso 1 1 calc R . .
H16B H 0.2068 0.2868 0.1378 0.018 Uiso 1 1 calc R . .
C21 C 0.32507(10) 0.15909(9) 0.00635(12) 0.0113(3) Uani 1 1 d . . .
H21a H 0.2662 0.1546 0.0129 0.014 Uiso 1 1 calc R . .
C22 C 0.35996(9) 0.08574(7) 0.00699(12) 0.0136(3) Uani 1 1 d . . .
H22A H 0.4181 0.0880 -0.0016 0.016 Uiso 1 1 calc R . .
H22B H 0.3502 0.0641 0.0605 0.016 Uiso 1 1 calc R . .
C23 C 0.32195(11) 0.04178(8) -0.05975(13) 0.0210(4) Uani 1 1 d . . .
H23A H 0.3467 -0.0045 -0.0602 0.025 Uiso 1 1 calc R . .
H23B H 0.2646 0.0361 -0.0484 0.025 Uiso 1 1 calc R . .
C24 C 0.33279(13) 0.07555(9) -0.14236(14) 0.0265(4) Uani 1 1 d . . .
H24A H 0.3041 0.0483 -0.1838 0.032 Uiso 1 1 calc R . .
H24B H 0.3899 0.0753 -0.1567 0.032 Uiso 1 1 calc R . .
C25 C 0.30219(12) 0.14945(9) -0.14364(13) 0.0204(4) Uani 1 1 d . . .
H25A H 0.2437 0.1493 -0.1369 0.024 Uiso 1 1 calc R . .
H25B H 0.3146 0.1706 -0.1968 0.024 Uiso 1 1 calc R . .
C26 C 0.33983(11) 0.19217(9) -0.07615(13) 0.0160(3) Uani 1 1 d . . .
H26A H 0.3978 0.1960 -0.0857 0.019 Uiso 1 1 calc R . .
H26B H 0.3171 0.2392 -0.0767 0.019 Uiso 1 1 calc R . .
C31 C 0.0000 0.2280(2) 0.1216(3) 0.0653(12) Uani 1 2 d S . .
H31 H 0.0000 0.2736 0.1004 0.078 Uiso 1 2 calc SR . .
C32 C 0.0000 0.21679(16) 0.2045(3) 0.0443(9) Uani 1 2 d S . .
H32 H 0.0000 0.2550 0.2405 0.053 Uiso 1 2 calc SR . .
C33 C 0.0000 0.15223(15) 0.2349(2) 0.0362(7) Uani 1 2 d S . .
H33 H 0.0000 0.1452 0.2920 0.043 Uiso 1 2 calc SR . .
C34 C 0.0000 0.09653(18) 0.1829(3) 0.0494(9) Uani 1 2 d S . .
H34 H 0.0000 0.0510 0.2041 0.059 Uiso 1 2 calc SR . .
C35 C 0.0000 0.1069(2) 0.1004(3) 0.0644(11) Uani 1 2 d S . .
H35 H 0.0000 0.0688 0.0642 0.077 Uiso 1 2 calc SR . .
C36 C 0.0000 0.1727(3) 0.0709(3) 0.0757(13) Uani 1 2 d S . .
H36 H 0.0000 0.1800 0.0139 0.091 Uiso 1 2 calc SR . .
C41 C 0.0481(3) 0.00493(19) 0.39260(14) 0.0341(7) Uani 0.50 1 d PD A -1
H41 H 0.0835 0.0402 0.4098 0.041 Uiso 0.50 1 calc PR A -1
C42 C 0.0779(2) -0.0539(2) 0.3561(2) 0.0373(10) Uani 0.50 1 d PD A -1
H42 H 0.1337 -0.0585 0.3485 0.045 Uiso 0.50 1 calc PR A -1
C43 C 0.0276(2) -0.10630(18) 0.33028(15) 0.0395(10) Uani 0.50 1 d PD A -1
H43 H 0.0482 -0.1466 0.3052 0.047 Uiso 0.50 1 calc PR A -1
C44 C -0.0536(3) -0.0982(2) 0.3421(3) 0.0395(10) Uani 0.50 1 d PD A -1
H44 H -0.0890 -0.1334 0.3249 0.047 Uiso 0.50 1 calc PR A -1
C45 C -0.0836(2) -0.0392(2) 0.3788(4) 0.0373(10) Uani 0.50 1 d PD A -1
H45 H -0.1393 -0.0345 0.3864 0.045 Uiso 0.50 1 calc PR A -1
C46 C -0.0329(3) 0.01275(19) 0.4043(3) 0.0341(7) Uani 0.50 1 d PD A -1
H46 H -0.0534 0.0531 0.4293 0.041 Uiso 0.50 1 calc PR A -1

loop_
_atom_site_aniso_label
_atom_site_aniso_U_11
_atom_site_aniso_U_22
_atom_site_aniso_U_33
_atom_site_aniso_U_23
_atom_site_aniso_U_13
_atom_site_aniso_U_12
Pt1 0.00968(3) 0.00910(4) 0.00997(4) 0.00114(4) 0.000 0.000
Br1 0.01667(11) 0.01719(11) 0.01948(13) 0.00879(10) 0.000 0.000
B1 0.0111(11) 0.0123(13) 0.0161(14) -0.0031(11) 0.000 0.000
N1 0.0144(9) 0.0169(10) 0.0101(9) 0.0021(8) 0.000 0.000
B2 0.0106(12) 0.0153(14) 0.0187(14) 0.0035(11) 0.000 0.000
N2 0.0198(10) 0.0179(11) 0.0130(10) 0.0061(8) 0.000 0.000
B3 0.0101(11) 0.0213(14) 0.0136(13) 0.0022(11) 0.000 0.000
N3 0.0140(9) 0.0139(10) 0.0112(10) -0.0016(8) 0.000 0.000
Br2 0.02018(12) 0.03781(15) 0.01028(11) -0.00149(10) 0.000 0.000
Br3 0.03469(14) 0.01399(13) 0.02180(13) 0.00144(10) 0.000 0.000
P1 0.01061(15) 0.00907(16) 0.00983(17) -0.00071(18) -0.0002(2) 0.00106(12)
C1 0.0111(7) 0.0110(8) 0.0125(8) -0.0011(7) -0.0001(6) 0.0012(6)
C2 0.0127(7) 0.0149(8) 0.0146(8) -0.0019(6) -0.0002(6) -0.0004(6)
C3 0.0139(7) 0.0151(8) 0.0195(9) 0.0003(7) 0.0025(7) -0.0019(6)
C4 0.0172(8) 0.0232(9) 0.0162(8) 0.0014(7) 0.0036(7) -0.0014(7)
C5 0.0170(8) 0.0197(9) 0.0139(9) 0.0003(7) 0.0008(6) 0.0003(7)
C6 0.0128(8) 0.0146(9) 0.0115(9) -0.0004(6) 0.0003(7) 0.0021(6)
C11 0.0157(7) 0.0100(7) 0.0130(11) 0.0002(6) -0.0014(7) 0.0021(5)
C12 0.0197(8) 0.0116(8) 0.0156(9) -0.0017(6) -0.0027(6) 0.0004(6)
C13 0.0338(10) 0.0091(8) 0.0201(10) -0.0020(6) -0.0018(7) 0.0022(7)
C14 0.0335(10) 0.0144(8) 0.0157(9) -0.0010(6) -0.0022(7) 0.0116(7)
C15 0.0252(9) 0.0207(9) 0.0135(8) -0.0012(7) -0.0030(7) 0.0095(7)
C16 0.0151(7) 0.0158(7) 0.0135(10) -0.0017(7) -0.0017(7) 0.0033(5)
C21 0.0119(7) 0.0119(9) 0.0099(8) -0.0020(6) -0.0016(6) -0.0001(6)
C22 0.0196(8) 0.0107(8) 0.0106(7) 0.0010(6) -0.0013(6) 0.0016(6)
C23 0.0356(10) 0.0103(8) 0.0170(9) -0.0035(7) -0.0043(7) 0.0007(7)
C24 0.0473(12) 0.0199(10) 0.0122(8) -0.0033(7) -0.0052(8) 0.0052(8)
C25 0.0328(10) 0.0177(9) 0.0105(8) 0.0003(7) -0.0057(8) 0.0023(8)
C26 0.0223(9) 0.0112(8) 0.0145(9) 0.0015(7) -0.0021(7) 0.0042(8)
C31 0.093(3) 0.053(2) 0.050(3) 0.0098(19) 0.000 0.000
C32 0.054(2) 0.034(2) 0.045(2) -0.0016(14) 0.000 0.000
C33 0.0222(14) 0.0345(17) 0.052(2) 0.0064(15) 0.000 0.000
C34 0.0257(16) 0.0384(19) 0.084(3) -0.008(2) 0.000 0.000
C35 0.0479(19) 0.068(2) 0.077(3) -0.047(3) 0.000 0.000
C36 0.090(3) 0.102(4) 0.035(2) -0.004(2) 0.000 0.000
C41 0.0290(18) 0.0359(14) 0.0373(14) -0.0046(12) 0.0063(16) -0.0150(17)
C42 0.0199(11) 0.044(3) 0.048(3) -0.011(2) 0.0067(16) 0.0064(18)
C43 0.038(3) 0.0463(16) 0.0347(16) -0.0256(13) 0.0118(13) 0.0062(14)
C44 0.038(3) 0.0463(16) 0.0347(16) -0.0256(13) 0.0118(13) 0.0062(14)
C45 0.0199(11) 0.044(3) 0.048(3) -0.011(2) 0.0067(16) 0.0064(18)
C46 0.0290(18) 0.0359(14) 0.0373(14) -0.0046(12) 0.0063(16) -0.0150(17)

loop_
_atom_type_symbol
_atom_type_description
_atom_type_scat_dispersion_real
_atom_type_scat_dispersion_imag
_atom_type_scat_source
C C 0.0033 0.0016 'International Tables Vol C Tables 4.2.6.8 and 6.1.1.4'
H H 0.0000 0.0000 'International Tables Vol C Tables 4.2.6.8 and 6.1.1.4'
B B 0.0013 0.0007 'International Tables Vol C Tables 4.2.6.8 and 6.1.1.4'
N N 0.0061 0.0033 'International Tables Vol C Tables 4.2.6.8 and 6.1.1.4'
P P 0.1023 0.0942 'International Tables Vol C Tables 4.2.6.8 and 6.1.1.4'
Br Br -0.2901 2.4595 'International Tables Vol C Tables 4.2.6.8 and 6.1.1.4'
Pt Pt -1.7033 8.3905 'International Tables Vol C Tables 4.2.6.8 and 6.1.1.4'

loop_
_geom_angle_atom_site_label_1
_geom_angle_atom_site_label_2
_geom_angle_atom_site_label_3
_geom_angle
_geom_angle_site_symmetry_1
_geom_angle_site_symmetry_3
_geom_angle_publ_flag
B1 Pt1 P1 89.223(13) . . ?
B1 Pt1 P1 89.223(13) . 4_655 ?
P1 Pt1 P1 176.226(19) . 4_655 ?
B1 Pt1 Br1 179.10(7) . . ?
P1 Pt1 Br1 90.750(13) . . ?
P1 Pt1 Br1 90.750(13) 4_655 . ?
N3 B1 N1 112.0(2) . . ?
N3 B1 Pt1 124.13(17) . . ?
N1 B1 Pt1 123.82(17) . . ?
B2 N1 B1 124.6(2) . . ?
B2 N1 H1 117.7 . . ?
B1 N1 H1 117.7 . . ?
N1 B2 N2 119.1(2) . . ?
N1 B2 Br3 120.22(18) . . ?
N2 B2 Br3 120.64(18) . . ?
B2 N2 B3 120.4(2) . . ?
B2 N2 H2 119.8 . . ?
B3 N2 H2 119.8 . . ?
N3 B3 N2 119.2(2) . . ?
N3 B3 Br2 121.43(18) . . ?
N2 B3 Br2 119.38(18) . . ?
B3 N3 B1 124.7(2) . . ?
B3 N3 H3 117.7 . . ?
B1 N3 H3 117.7 . . ?
C11 P1 C21 105.24(8) . . ?
C11 P1 C1 109.42(8) . . ?
C21 P1 C1 102.49(6) . . ?
C11 P1 Pt1 111.73(5) . . ?
C21 P1 Pt1 111.31(5) . . ?
C1 P1 Pt1 115.79(5) . . ?
C2 C1 C6 109.17(13) . . ?
C2 C1 P1 118.95(11) . . ?
C6 C1 P1 111.83(11) . . ?
C2 C1 H1A 105.2 . . ?
C6 C1 H1A 105.2 . . ?
P1 C1 H1A 105.2 . . ?
C3 C2 C1 109.63(13) . . ?
C3 C2 H2A 109.7 . . ?
C1 C2 H2A 109.7 . . ?
C3 C2 H2B 109.7 . . ?
C1 C2 H2B 109.7 . . ?
H2A C2 H2B 108.2 . . ?
C4 C3 C2 111.86(13) . . ?
C4 C3 H3A 109.2 . . ?
C2 C3 H3A 109.2 . . ?
C4 C3 H3B 109.2 . . ?
C2 C3 H3B 109.2 . . ?
H3A C3 H3B 107.9 . . ?
C3 C4 C5 110.72(13) . . ?
C3 C4 H4A 109.5 . . ?
C5 C4 H4A 109.5 . . ?
C3 C4 H4B 109.5 . . ?
C5 C4 H4B 109.5 . . ?
H4A C4 H4B 108.1 . . ?
C6 C5 C4 110.78(14) . . ?
C6 C5 H5A 109.5 . . ?
C4 C5 H5A 109.5 . . ?
C6 C5 H5B 109.5 . . ?
C4 C5 H5B 109.5 . . ?
H5A C5 H5B 108.1 . . ?
C5 C6 C1 110.78(14) . . ?
C5 C6 H6A 109.5 . . ?
C1 C6 H6A 109.5 . . ?
C5 C6 H6B 109.5 . . ?
C1 C6 H6B 109.5 . . ?
H6A C6 H6B 108.1 . . ?
C16 C11 C12 111.04(13) . . ?
C16 C11 P1 116.93(10) . . ?
C12 C11 P1 112.98(11) . . ?
C16 C11 H11a 104.9 . . ?
C12 C11 H11a 104.9 . . ?
P1 C11 H11a 104.9 . . ?
C13 C12 C11 110.29(13) . . ?
C13 C12 H12A 109.6 . . ?
C11 C12 H12A 109.6 . . ?
C13 C12 H12B 109.6 . . ?
C11 C12 H12B 109.6 . . ?
H12A C12 H12B 108.1 . . ?
C14 C13 C12 110.71(14) . . ?
C14 C13 H13A 109.5 . . ?
C12 C13 H13A 109.5 . . ?
C14 C13 H13B 109.5 . . ?
C12 C13 H13B 109.5 . . ?
H13A C13 H13B 108.1 . . ?
C13 C14 C15 111.95(13) . . ?
C13 C14 H14A 109.2 . . ?
C15 C14 H14A 109.2 . . ?
C13 C14 H14B 109.2 . . ?
C15 C14 H14B 109.2 . . ?
H14A C14 H14B 107.9 . . ?
C16 C15 C14 111.16(14) . . ?
C16 C15 H15A 109.4 . . ?
C14 C15 H15A 109.4 . . ?
C16 C15 H15B 109.4 . . ?
C14 C15 H15B 109.4 . . ?
H15A C15 H15B 108.0 . . ?
C15 C16 C11 110.69(12) . . ?
C15 C16 H16A 109.5 . . ?
C11 C16 H16A 109.5 . . ?
C15 C16 H16B 109.5 . . ?
C11 C16 H16B 109.5 . . ?
H16A C16 H16B 108.1 . . ?
C26 C21 C22 109.47(13) . . ?
C26 C21 P1 115.45(12) . . ?
C22 C21 P1 110.03(11) . . ?
C26 C21 H21a 107.2 . . ?
C22 C21 H21a 107.2 . . ?
P1 C21 H21a 107.2 . . ?
C23 C22 C21 110.53(13) . . ?
C23 C22 H22A 109.5 . . ?
C21 C22 H22A 109.5 . . ?
C23 C22 H22B 109.5 . . ?
C21 C22 H22B 109.5 . . ?
H22A C22 H22B 108.1 . . ?
C24 C23 C22 110.64(14) . . ?
C24 C23 H23A 109.5 . . ?
C22 C23 H23A 109.5 . . ?
C24 C23 H23B 109.5 . . ?
C22 C23 H23B 109.5 . . ?
H23A C23 H23B 108.1 . . ?
C23 C24 C25 112.16(15) . . ?
C23 C24 H24A 109.2 . . ?
C25 C24 H24A 109.2 . . ?
C23 C24 H24B 109.2 . . ?
C25 C24 H24B 109.2 . . ?
H24A C24 H24B 107.9 . . ?
C24 C25 C26 111.17(15) . . ?
C24 C25 H25A 109.4 . . ?
C26 C25 H25A 109.4 . . ?
C24 C25 H25B 109.4 . . ?
C26 C25 H25B 109.4 . . ?
H25A C25 H25B 108.0 . . ?
C21 C26 C25 110.74(15) . . ?
C21 C26 H26A 109.5 . . ?
C25 C26 H26A 109.5 . . ?
C21 C26 H26B 109.5 . . ?
C25 C26 H26B 109.5 . . ?
H26A C26 H26B 108.1 . . ?
C36 C31 C32 118.8(4) . . ?
C36 C31 H31 120.6 . . ?
C32 C31 H31 120.6 . . ?
C33 C32 C31 120.9(4) . . ?
C33 C32 H32 119.6 . . ?
C31 C32 H32 119.6 . . ?
C32 C33 C34 119.8(4) . . ?
C32 C33 H33 120.1 . . ?
C34 C33 H33 120.1 . . ?
C35 C34 C33 120.0(3) . . ?
C35 C34 H34 120.0 . . ?
C33 C34 H34 120.0 . . ?
C36 C35 C34 119.3(4) . . ?
C36 C35 H35 120.4 . . ?
C34 C35 H35 120.4 . . ?
C31 C36 C35 121.3(4) . . ?
C31 C36 H36 119.4 . . ?
C35 C36 H36 119.4 . . ?
C42 C41 C46 120.5(4) . . ?
C42 C41 H41 119.8 . . ?
C46 C41 H41 119.8 . . ?
C41 C42 C43 121.0(3) . . ?
C41 C42 H42 119.5 . . ?
C43 C42 H42 119.5 . . ?
C44 C43 C42 118.3(3) . . ?
C44 C43 H43 120.9 . . ?
C42 C43 H43 120.9 . . ?
C45 C44 C43 120.8(4) . . ?
C45 C44 H44 119.6 . . ?
C43 C44 H44 119.6 . . ?
C46 C45 C44 120.5(3) . . ?
C46 C45 H45 119.7 . . ?
C44 C45 H45 119.7 . . ?
C41 C46 C45 118.9(4) . . ?
C41 C46 H46 120.5 . . ?
C45 C46 H46 120.5 . . ?

loop_
_geom_bond_atom_site_label_1
_geom_bond_atom_site_label_2
_geom_bond_distance
_geom_bond_site_symmetry_2
_geom_bond_publ_flag
Pt1 B1 2.011(3) . ?
Pt1 P1 2.3199(3) . ?
Pt1 P1 2.3199(3) 4_655 ?
Pt1 Br1 2.6163(2) . ?
B1 N3 1.462(3) . ?
B1 N1 1.465(3) . ?
N1 B2 1.407(3) . ?
N1 H1 0.8800 . ?
B2 N2 1.414(3) . ?
B2 Br3 1.939(3) . ?
N2 B3 1.421(3) . ?
N2 H2 0.8800 . ?
B3 N3 1.403(3) . ?
B3 Br2 1.946(3) . ?
N3 H3 0.8800 . ?
P1 C11 1.8444(13) . ?
P1 C21 1.8463(17) . ?
P1 C1 1.8658(17) . ?
C1 C2 1.540(2) . ?
C1 C6 1.542(2) . ?
C1 H1a 1.0000 . ?
C2 C3 1.530(2) . ?
C2 H2A 0.9900 . ?
C2 H2B 0.9900 . ?
C3 C4 1.520(2) . ?
C3 H3A 0.9900 . ?
C3 H3B 0.9900 . ?
C4 C5 1.535(2) . ?
C4 H4A 0.9900 . ?
C4 H4B 0.9900 . ?
C5 C6 1.521(2) . ?
C5 H5A 0.9900 . ?
C5 H5B 0.9900 . ?
C6 H6A 0.9900 . ?
C6 H6B 0.9900 . ?
C11 C16 1.536(2) . ?
C11 C12 1.537(2) . ?
C11 H11a 1.0000 . ?
C12 C13 1.534(2) . ?
C12 H12A 0.9900 . ?
C12 H12B 0.9900 . ?
C13 C14 1.512(3) . ?
C13 H13A 0.9900 . ?
C13 H13B 0.9900 . ?
C14 C15 1.534(2) . ?
C14 H14A 0.9900 . ?
C14 H14B 0.9900 . ?
C15 C16 1.525(2) . ?
C15 H15A 0.9900 . ?
C15 H15B 0.9900 . ?
C16 H16A 0.9900 . ?
C16 H16B 0.9900 . ?
C21 C26 1.524(2) . ?
C21 C22 1.540(2) . ?
C21 H21a 1.0000 . ?
C22 C23 1.532(2) . ?
C22 H22A 0.9900 . ?
C22 H22B 0.9900 . ?
C23 C24 1.522(3) . ?
C23 H23A 0.9900 . ?
C23 H23B 0.9900 . ?
C24 C25 1.524(3) . ?
C24 H24A 0.9900 . ?
C24 H24B 0.9900 . ?
C25 C26 1.525(2) . ?
C25 H25A 0.9900 . ?
C25 H25B 0.9900 . ?
C26 H26A 0.9900 . ?
C26 H26B 0.9900 . ?
C31 C36 1.360(6) . ?
C31 C32 1.384(5) . ?
C31 H31 0.9500 . ?
C32 C33 1.349(4) . ?
C32 H32 0.9500 . ?
C33 C34 1.379(5) . ?
C33 H33 0.9500 . ?
C34 C35 1.375(6) . ?
C34 H34 0.9500 . ?
C35 C36 1.366(6) . ?
C35 H35 0.9500 . ?
C36 H36 0.9500 . ?
C41 C42 1.3845(17) . ?
C41 C46 1.3852(17) . ?
C41 H41 0.9500 . ?
C42 C43 1.3901(17) . ?
C42 H42 0.9500 . ?
C43 C44 1.3888(17) . ?
C43 H43 0.9500 . ?
C44 C45 1.3888(17) . ?
C44 H44 0.9500 . ?
C45 C46 1.3859(17) . ?
C45 H45 0.9500 . ?
C46 H46 0.9500 . ?

loop_
_geom_torsion_atom_site_label_1
_geom_torsion_atom_site_label_2
_geom_torsion_atom_site_label_3
_geom_torsion_atom_site_label_4
_geom_torsion
_geom_torsion_site_symmetry_1
_geom_torsion_site_symmetry_2
_geom_torsion_site_symmetry_3
_geom_torsion_site_symmetry_4
_geom_torsion_publ_flag
P1 Pt1 B1 N3 -91.719(13) . . . . ?
P1 Pt1 B1 N3 91.720(13) 4_655 . . . ?
P1 Pt1 B1 N1 88.281(13) . . . . ?
P1 Pt1 B1 N1 -88.280(13) 4_655 . . . ?
B1 Pt1 P1 C11 141.09(10) . . . . ?
Br1 Pt1 P1 C11 -39.81(7) . . . . ?
B1 Pt1 P1 C21 -101.57(9) . . . . ?
Br1 Pt1 P1 C21 77.53(6) . . . . ?
B1 Pt1 P1 C1 14.93(9) . . . . ?
Br1 Pt1 P1 C1 -165.97(6) . . . . ?
C11 P1 C1 C2 77.36(13) . . . . ?
C21 P1 C1 C2 -33.95(12) . . . . ?
Pt1 P1 C1 C2 -155.31(10) . . . . ?
C11 P1 C1 C6 -51.38(13) . . . . ?
C21 P1 C1 C6 -162.69(12) . . . . ?
Pt1 P1 C1 C6 75.95(12) . . . . ?
C6 C1 C2 C3 -58.52(16) . . . . ?
P1 C1 C2 C3 171.52(11) . . . . ?
C1 C2 C3 C4 57.82(17) . . . . ?
C2 C3 C4 C5 -55.81(18) . . . . ?
C3 C4 C5 C6 55.24(19) . . . . ?
C4 C5 C6 C1 -57.57(18) . . . . ?
C2 C1 C6 C5 59.27(17) . . . . ?
P1 C1 C6 C5 -167.00(12) . . . . ?
C21 P1 C11 C16 60.18(15) . . . . ?
C1 P1 C11 C16 -49.30(16) . . . . ?
Pt1 P1 C11 C16 -178.88(11) . . . . ?
C21 P1 C11 C12 -169.07(12) . . . . ?
C1 P1 C11 C12 81.45(13) . . . . ?
Pt1 P1 C11 C12 -48.13(13) . . . . ?
C16 C11 C12 C13 -57.04(18) . . . . ?
P1 C11 C12 C13 169.32(12) . . . . ?
C11 C12 C13 C14 56.79(18) . . . . ?
C12 C13 C14 C15 -56.24(18) . . . . ?
C13 C14 C15 C16 55.48(19) . . . . ?
C14 C15 C16 C11 -54.84(19) . . . . ?
C12 C11 C16 C15 56.26(18) . . . . ?
P1 C11 C16 C15 -172.09(12) . . . . ?
C11 P1 C21 C26 53.67(14) . . . . ?
C1 P1 C21 C26 168.07(13) . . . . ?
Pt1 P1 C21 C26 -67.54(13) . . . . ?
C11 P1 C21 C22 178.17(11) . . . . ?
C1 P1 C21 C22 -67.43(12) . . . . ?
Pt1 P1 C21 C22 56.96(12) . . . . ?
C26 C21 C22 C23 -58.99(18) . . . . ?
P1 C21 C22 C23 173.14(12) . . . . ?
C21 C22 C23 C24 56.62(19) . . . . ?
C22 C23 C24 C25 -54.3(2) . . . . ?
C23 C24 C25 C26 54.2(2) . . . . ?
C22 C21 C26 C25 58.76(18) . . . . ?
P1 C21 C26 C25 -176.45(12) . . . . ?
C24 C25 C26 C21 -56.5(2) . . . . ?
C36 C31 C32 C33 0.0 . . . . ?
C31 C32 C33 C34 0.0 . . . . ?
C32 C33 C34 C35 0.0 . . . . ?
C33 C34 C35 C36 0.0 . . . . ?
C32 C31 C36 C35 0.0 . . . . ?
C34 C35 C36 C31 0.0 . . . . ?
C46 C41 C42 C43 0.00(3) . . . . ?
C41 C42 C43 C44 0.00(3) . . . . ?
C42 C43 C44 C45 -0.01(7) . . . . ?
C43 C44 C45 C46 0.01(9) . . . . ?
C42 C41 C46 C45 0.00(7) . . . . ?
C44 C45 C46 C41 -0.01(9) . . . . ?
